data_4072107
loop_
_publ_author_name
'Wong, Chun-Yuen'
'Lai, Lo-Ming'
'Lam, Chi-Yeung'
'Zhu, Nianyong'

_publ_section_title
;
 Ruthenium Carbene and Allenylidene Complexes Supported by the Tertiary
 Amine&#x2212;Aromatic Diimine Ligand Set: Structural, Spectroscopic, and
 Theoretical Studies
;
_journal_issue 22
_journal_name_full Organometallics
_journal_page_first 5806
_journal_paper_doi 10.1021/om800592a
_journal_volume 27
_journal_year 2008
_chemical_formula_moiety 'C40 H49 F12 N5 O2 P2 Ru'
_chemical_formula_sum 'C40 H49 F12 N5 O2 P2 Ru'
_chemical_formula_weight 1022.85
_chemical_name_systematic
;
 ?
;
_space_group_IT_number 2
_symmetry_cell_setting triclinic
_symmetry_space_group_name_Hall '-P 1'
_symmetry_space_group_name_H-M 'P -1'
_atom_sites_solution_hydrogens geom
_atom_sites_solution_primary direct
_atom_sites_solution_secondary difmap
_audit_creation_method SHELXL-97
_cell_angle_alpha 96.96(3)
_cell_angle_beta 93.22(3)
_cell_angle_gamma 99.66(3)
_cell_formula_units_Z 2
_cell_length_a 10.664(2)
_cell_length_b 13.418(3)
_cell_length_c 16.109(3)
_cell_measurement_reflns_used 0
_cell_measurement_temperature 293(2)
_cell_measurement_theta_max 0
_cell_measurement_theta_min 0
_cell_volume 2248.7(8)
_computing_molecular_graphics 'Ortep-3 for Windows (Farrugia, 1997)'
_computing_publication_material 'WinGX publication routines (Farrugia, 1999)'
_computing_structure_refinement 'SHELXL-97 (Sheldrick, 1997)'
_diffrn_ambient_temperature 293(2)
_diffrn_measured_fraction_theta_full 0.935
_diffrn_measured_fraction_theta_max 0.935
_diffrn_radiation_monochromator graphite
_diffrn_radiation_source 'fine-focus sealed tube'
_diffrn_radiation_type MoK\a
_diffrn_radiation_wavelength 0.71073
_diffrn_reflns_av_R_equivalents 0.0332
_diffrn_reflns_av_sigmaI/netI 0.1714
_diffrn_reflns_limit_h_max 11
_diffrn_reflns_limit_h_min -11
_diffrn_reflns_limit_k_max 16
_diffrn_reflns_limit_k_min -16
_diffrn_reflns_limit_l_max 19
_diffrn_reflns_limit_l_min -18
_diffrn_reflns_number 16959
_diffrn_reflns_theta_full 25.65
_diffrn_reflns_theta_max 25.65
_diffrn_reflns_theta_min 2.24
_exptl_absorpt_coefficient_mu 0.510
_exptl_absorpt_correction_type none
_exptl_crystal_colour yellow
_exptl_crystal_density_diffrn 1.511
_exptl_crystal_density_method 'not measured'
_exptl_crystal_description prism
_exptl_crystal_F_000 1044
_exptl_crystal_size_max 0.4
_exptl_crystal_size_mid 0.3
_exptl_crystal_size_min 0.1
_refine_diff_density_max 0.936
_refine_diff_density_min -0.408
_refine_diff_density_rms 0.076
_refine_ls_extinction_method none
_refine_ls_goodness_of_fit_ref 0.716
_refine_ls_hydrogen_treatment mixed
_refine_ls_matrix_type full
_refine_ls_number_parameters 579
_refine_ls_number_reflns 7948
_refine_ls_number_restraints 0
_refine_ls_restrained_S_all 0.716
_refine_ls_R_factor_all 0.0724
_refine_ls_R_factor_gt 0.0472
_refine_ls_shift/su_max 0.001
_refine_ls_shift/su_mean 0.000
_refine_ls_structure_factor_coef Fsqd
_refine_ls_weighting_details 'calc w=1/[\s^2^(Fo^2^)+(0.0000P)^2^+0.0000P] where P=(Fo^2^+2Fc^2^)/3'
_refine_ls_weighting_scheme calc
_refine_ls_wR_factor_gt 0.1277
_refine_ls_wR_factor_ref 0.1374
_reflns_number_gt 4769
_reflns_number_total 7948
_reflns_threshold_expression >2sigma(I)
_cod_data_source_file om800592a_si_002.cif
_cod_data_source_block Complex_2
_cod_database_code 4072107

loop_
_symmetry_equiv_pos_as_xyz
'x, y, z'
'-x, -y, -z'

loop_
_atom_site_label
_atom_site_type_symbol
_atom_site_fract_x
_atom_site_fract_y
_atom_site_fract_z
_atom_site_U_iso_or_equiv
_atom_site_adp_type
_atom_site_occupancy
_atom_site_symmetry_multiplicity
_atom_site_calc_flag
_atom_site_refinement_flags
C1 C 0.4638(4) 0.8312(3) 0.7911(2) 0.0379(10) Uani 1 1 d .
C2 C 0.5485(3) 0.7528(3) 0.7929(2) 0.0361(9) Uani 1 1 d .
H2 H 0.5829 0.7364 0.7423 0.043 Uiso 1 1 calc R
C3 C 0.5830(3) 0.7027(3) 0.8538(2) 0.0367(9) Uani 1 1 d .
C4 C 0.5445(4) 0.7186(3) 0.9419(2) 0.0410(10) Uani 1 1 d .
C5 C 0.5182(5) 0.8103(4) 0.9784(3) 0.0561(12) Uani 1 1 d .
H5 H 0.5282 0.8661 0.9488 0.067 Uiso 1 1 calc R
C6 C 0.4768(5) 0.8208(5) 1.0590(3) 0.0693(15) Uani 1 1 d .
H6 H 0.4577 0.8830 1.0820 0.083 Uiso 1 1 calc R
C7 C 0.4642(5) 0.7424(5) 1.1038(3) 0.0732(16) Uani 1 1 d .
H7 H 0.4372 0.7506 1.1577 0.088 Uiso 1 1 calc R
C8 C 0.4904(5) 0.6511(5) 1.0711(3) 0.0710(16) Uani 1 1 d .
H8 H 0.4809 0.5965 1.1020 0.085 Uiso 1 1 calc R
C9 C 0.5320(4) 0.6397(4) 0.9902(3) 0.0570(13) Uani 1 1 d .
H9 H 0.5517 0.5773 0.9684 0.068 Uiso 1 1 calc R
C10 C 0.6638(4) 0.6228(3) 0.8356(3) 0.0409(10) Uani 1 1 d .
C11 C 0.7708(4) 0.6214(4) 0.8871(3) 0.0499(12) Uani 1 1 d .
H11 H 0.7925 0.6700 0.9342 0.060 Uiso 1 1 calc R
C12 C 0.8463(5) 0.5485(5) 0.8696(4) 0.0665(15) Uani 1 1 d .
H12 H 0.9185 0.5487 0.9049 0.080 Uiso 1 1 calc R
C13 C 0.8159(5) 0.4758(5) 0.8008(4) 0.0771(18) Uani 1 1 d .
H13 H 0.8658 0.4258 0.7903 0.093 Uiso 1 1 calc R
C14 C 0.7105(5) 0.4774(4) 0.7472(4) 0.0756(16) Uani 1 1 d .
H14 H 0.6905 0.4297 0.6993 0.091 Uiso 1 1 calc R
C15 C 0.6353(4) 0.5502(4) 0.7653(3) 0.0586(13) Uani 1 1 d .
H15 H 0.5639 0.5506 0.7295 0.070 Uiso 1 1 calc R
C16 C 0.6669(4) 0.9531(4) 0.8153(3) 0.0686(15) Uani 1 1 d .
H16A H 0.6978 0.9285 0.8647 0.103 Uiso 1 1 calc R
H16B H 0.6932 1.0257 0.8203 0.103 Uiso 1 1 calc R
H16C H 0.7011 0.9214 0.7670 0.103 Uiso 1 1 calc R
C17 C 0.3566(4) 0.6717(4) 0.5921(3) 0.0530(12) Uani 1 1 d .
H17 H 0.3732 0.7330 0.5699 0.064 Uiso 1 1 calc R
C18 C 0.3678(5) 0.5833(4) 0.5425(3) 0.0646(14) Uani 1 1 d .
H18 H 0.3920 0.5861 0.4881 0.077 Uiso 1 1 calc R
C19 C 0.3438(5) 0.4912(4) 0.5721(3) 0.0620(14) Uani 1 1 d .
H19 H 0.3484 0.4312 0.5378 0.074 Uiso 1 1 calc R
C20 C 0.3120(4) 0.4894(4) 0.6552(3) 0.0507(12) Uani 1 1 d .
C21 C 0.3026(4) 0.5818(3) 0.7019(3) 0.0408(10) Uani 1 1 d .
C22 C 0.2676(4) 0.5846(3) 0.7868(3) 0.0402(10) Uani 1 1 d .
C23 C 0.2457(4) 0.4930(4) 0.8226(3) 0.0511(12) Uani 1 1 d .
C24 C 0.2122(4) 0.4978(4) 0.9054(3) 0.0537(12) Uani 1 1 d .
H24 H 0.1971 0.4392 0.9314 0.064 Uiso 1 1 calc R
C25 C 0.2023(4) 0.5902(4) 0.9469(3) 0.0530(12) Uani 1 1 d .
H25 H 0.1806 0.5952 1.0021 0.064 Uiso 1 1 calc R
C26 C 0.2247(4) 0.6777(4) 0.9072(3) 0.0456(11) Uani 1 1 d .
H26 H 0.2164 0.7397 0.9370 0.055 Uiso 1 1 calc R
C27 C 0.2879(5) 0.3983(4) 0.6930(4) 0.0671(14) Uani 1 1 d .
H27 H 0.2933 0.3364 0.6616 0.081 Uiso 1 1 calc R
C28 C 0.2577(5) 0.3994(4) 0.7732(4) 0.0664(14) Uani 1 1 d .
H28 H 0.2444 0.3388 0.7967 0.080 Uiso 1 1 calc R
C29 C 0.0950(5) 0.7993(5) 0.6158(3) 0.0834(19) Uani 1 1 d .
H29A H 0.1320 0.7496 0.5807 0.100 Uiso 1 1 calc R
H29B H 0.0105 0.8000 0.5905 0.100 Uiso 1 1 calc R
C30 C 0.1732(5) 0.8999(5) 0.6167(3) 0.0775(18) Uani 1 1 d .
H30A H 0.1238 0.9516 0.6357 0.093 Uiso 1 1 calc R
H30B H 0.1938 0.9089 0.5598 0.093 Uiso 1 1 calc R
C31 C 0.3084(6) 1.0160(4) 0.7276(4) 0.0776(17) Uani 1 1 d .
H31A H 0.3954 1.0344 0.7527 0.093 Uiso 1 1 calc R
H31B H 0.2928 1.0685 0.6939 0.093 Uiso 1 1 calc R
C32 C 0.2200(6) 1.0121(4) 0.7944(4) 0.0810(18) Uani 1 1 d .
H32A H 0.1357 1.0171 0.7713 0.097 Uiso 1 1 calc R
H32B H 0.2480 1.0701 0.8373 0.097 Uiso 1 1 calc R
C33 C 0.0750(5) 0.8701(5) 0.8383(4) 0.0794(18) Uani 1 1 d .
H33A H 0.0693 0.8153 0.8728 0.095 Uiso 1 1 calc R
H33B H 0.0324 0.9223 0.8653 0.095 Uiso 1 1 calc R
C34 C 0.0080(5) 0.8303(5) 0.7560(4) 0.091(2) Uani 1 1 d .
H34A H -0.0081 0.8870 0.7273 0.109 Uiso 1 1 calc R
H34B H -0.0737 0.7898 0.7637 0.109 Uiso 1 1 calc R
C35 C 0.0177(5) 0.6586(5) 0.6906(4) 0.0762(17) Uani 1 1 d .
H35A H 0.0082 0.6356 0.7444 0.114 Uiso 1 1 calc R
H35B H 0.0676 0.6173 0.6583 0.114 Uiso 1 1 calc R
H35C H -0.0648 0.6530 0.6617 0.114 Uiso 1 1 calc R
C36 C 0.4032(5) 0.9310(4) 0.6170(3) 0.0645(14) Uani 1 1 d .
H36A H 0.3860 0.8815 0.5677 0.097 Uiso 1 1 calc R
H36B H 0.4802 0.9229 0.6473 0.097 Uiso 1 1 calc R
H36C H 0.4131 0.9984 0.6010 0.097 Uiso 1 1 calc R
C37 C 0.2739(5) 0.9449(4) 0.9206(3) 0.0673(15) Uani 1 1 d .
H37A H 0.2304 0.9936 0.9503 0.101 Uiso 1 1 calc R
H37B H 0.3617 0.9749 0.9182 0.101 Uiso 1 1 calc R
H37C H 0.2690 0.8858 0.9493 0.101 Uiso 1 1 calc R
C38 C 0.1957(11) 0.7824(9) 0.3811(7) 0.157(4) Uiso 1 1 d .
C39 C 0.2963(10) 0.8256(9) 0.3360(7) 0.193(5) Uiso 1 1 d .
H39A H 0.3741 0.8053 0.3548 0.290 Uiso 1 1 calc R
H39B H 0.3058 0.8986 0.3453 0.290 Uiso 1 1 calc R
H39C H 0.2773 0.8021 0.2772 0.290 Uiso 1 1 calc R
C40 C 0.0672(13) 0.7883(11) 0.3776(9) 0.257(6) Uiso 1 1 d .
H40A H 0.0263 0.7490 0.4176 0.386 Uiso 1 1 calc R
H40B H 0.0288 0.7617 0.3223 0.386 Uiso 1 1 calc R
H40C H 0.0574 0.8581 0.3904 0.386 Uiso 1 1 calc R
P1 P 0.72351(12) 0.83378(11) 0.53030(9) 0.0588(4) Uani 1 1 d .
P2 P 0.97818(12) 0.19434(11) 0.89807(8) 0.0556(4) Uani 1 1 d .
Ru1 Ru 0.28690(3) 0.79804(3) 0.75454(2) 0.03925(14) Uani 1 1 d .
F1 F 0.7925(3) 0.7386(3) 0.5225(3) 0.1070(13) Uani 1 1 d .
F2 F 0.6563(3) 0.9298(3) 0.5338(2) 0.1090(13) Uani 1 1 d .
F3 F 0.6019(14) 0.7619(16) 0.4836(10) 0.112(6) Uani 0.50 1 d P
F3' F 0.5989(14) 0.7657(17) 0.527(2) 0.234(14) Uani 0.50 1 d P
F4 F 0.6573(17) 0.812(2) 0.6103(10) 0.117(5) Uani 0.50 1 d P
F4' F 0.733(3) 0.832(2) 0.6262(11) 0.164(9) Uani 0.50 1 d P
F5 F 0.8378(16) 0.8964(16) 0.5874(16) 0.135(10) Uani 0.50 1 d P
F5' F 0.8531(17) 0.9068(17) 0.5381(16) 0.135(10) Uani 0.50 1 d P
F6' F 0.726(2) 0.8385(15) 0.4309(9) 0.153(9) Uani 0.50 1 d P
F6 F 0.780(2) 0.8558(17) 0.4510(12) 0.159(9) Uani 0.50 1 d P
F7 F 0.9587(4) 0.1122(4) 0.8205(2) 0.1445(18) Uani 1 1 d .
F8 F 1.1274(3) 0.2121(3) 0.8953(3) 0.1276(15) Uani 1 1 d .
F9 F 0.9936(6) 0.1088(4) 0.9508(3) 0.191(2) Uani 1 1 d .
F10 F 0.8316(3) 0.1801(3) 0.9056(3) 0.148(2) Uani 1 1 d .
F11 F 0.9681(5) 0.2827(4) 0.8477(4) 0.180(2) Uani 1 1 d .
F12 F 0.9954(4) 0.2727(4) 0.9791(3) 0.161(2) Uani 1 1 d .
O1 O 0.5270(3) 0.9279(2) 0.80579(19) 0.0493(8) Uani 1 1 d .
O2 O 0.2140(6) 0.7187(6) 0.4197(4) 0.160(2) Uiso 1 1 d .
N1 N 0.3226(3) 0.6734(3) 0.6718(2) 0.0408(8) Uani 1 1 d .
N2 N 0.2573(3) 0.6762(3) 0.8282(2) 0.0392(8) Uani 1 1 d .
N3 N 0.0825(3) 0.7657(3) 0.7019(2) 0.0587(11) Uani 1 1 d .
N4 N 0.2944(3) 0.9159(3) 0.6717(2) 0.0530(10) Uani 1 1 d .
N5 N 0.2126(4) 0.9144(3) 0.8340(2) 0.0560(11) Uani 1 1 d .

loop_
_atom_site_aniso_label
_atom_site_aniso_U_11
_atom_site_aniso_U_22
_atom_site_aniso_U_33
_atom_site_aniso_U_23
_atom_site_aniso_U_13
_atom_site_aniso_U_12
C1 0.051(2) 0.036(3) 0.029(2) 0.0064(19) 0.0092(17) 0.012(2)
C2 0.035(2) 0.036(3) 0.037(2) 0.002(2) 0.0045(16) 0.0061(17)
C3 0.034(2) 0.037(3) 0.039(2) 0.002(2) 0.0002(17) 0.0070(17)
C4 0.041(2) 0.046(3) 0.036(2) 0.003(2) 0.0004(18) 0.011(2)
C5 0.080(3) 0.049(3) 0.039(3) 0.001(2) 0.005(2) 0.014(3)
C6 0.091(4) 0.069(4) 0.047(3) -0.008(3) 0.013(3) 0.019(3)
C7 0.083(4) 0.096(5) 0.040(3) 0.006(3) 0.016(3) 0.013(3)
C8 0.089(4) 0.084(5) 0.047(3) 0.019(3) 0.019(3) 0.024(3)
C9 0.066(3) 0.056(3) 0.056(3) 0.014(3) 0.016(2) 0.022(2)
C10 0.040(2) 0.044(3) 0.041(3) 0.008(2) 0.0071(18) 0.0108(19)
C11 0.042(2) 0.060(3) 0.050(3) 0.014(2) 0.002(2) 0.013(2)
C12 0.053(3) 0.095(5) 0.067(4) 0.040(3) 0.015(2) 0.035(3)
C13 0.077(4) 0.075(4) 0.101(5) 0.037(4) 0.035(3) 0.047(3)
C14 0.092(4) 0.060(4) 0.080(4) -0.006(3) 0.010(3) 0.035(3)
C15 0.061(3) 0.050(3) 0.066(3) -0.006(3) -0.005(2) 0.025(2)
C16 0.063(3) 0.049(3) 0.087(4) 0.003(3) 0.009(3) -0.006(3)
C17 0.060(3) 0.054(3) 0.046(3) 0.007(3) 0.014(2) 0.011(2)
C18 0.078(3) 0.071(4) 0.043(3) -0.005(3) 0.015(2) 0.013(3)
C19 0.073(3) 0.053(4) 0.055(3) -0.011(3) 0.011(2) 0.010(3)
C20 0.051(3) 0.047(3) 0.052(3) -0.001(2) 0.006(2) 0.005(2)
C21 0.036(2) 0.038(3) 0.045(3) 0.002(2) 0.0028(18) 0.0021(18)
C22 0.040(2) 0.038(3) 0.043(3) 0.005(2) 0.0035(18) 0.0051(19)
C23 0.048(3) 0.047(3) 0.059(3) 0.014(3) 0.003(2) 0.005(2)
C24 0.061(3) 0.049(3) 0.054(3) 0.023(3) 0.006(2) 0.005(2)
C25 0.052(3) 0.066(4) 0.046(3) 0.021(3) 0.011(2) 0.012(2)
C26 0.050(3) 0.048(3) 0.042(3) 0.011(2) 0.0066(19) 0.010(2)
C27 0.078(4) 0.043(3) 0.076(4) -0.004(3) 0.008(3) 0.005(3)
C28 0.085(4) 0.036(3) 0.077(4) 0.011(3) 0.009(3) 0.001(3)
C29 0.063(4) 0.128(6) 0.066(4) 0.038(4) -0.008(3) 0.026(4)
C30 0.068(4) 0.109(5) 0.071(4) 0.043(4) 0.009(3) 0.034(3)
C31 0.107(4) 0.057(4) 0.086(4) 0.032(3) 0.030(3) 0.039(3)
C32 0.121(5) 0.060(4) 0.082(4) 0.025(3) 0.039(4) 0.051(4)
C33 0.071(4) 0.116(5) 0.070(4) 0.031(4) 0.029(3) 0.049(3)
C34 0.056(4) 0.125(6) 0.104(5) 0.024(4) 0.025(3) 0.040(4)
C35 0.043(3) 0.100(5) 0.084(4) 0.024(4) -0.004(3) 0.002(3)
C36 0.075(3) 0.069(4) 0.062(3) 0.032(3) 0.028(3) 0.024(3)
C37 0.098(4) 0.055(3) 0.056(3) -0.002(3) 0.023(3) 0.033(3)
P1 0.0551(8) 0.0581(9) 0.0660(9) 0.0076(7) 0.0074(6) 0.0177(6)
P2 0.0578(8) 0.0548(9) 0.0564(8) 0.0024(7) 0.0140(6) 0.0163(6)
Ru1 0.0408(2) 0.0421(2) 0.0403(2) 0.01186(16) 0.00911(14) 0.01635(15)
F1 0.085(2) 0.062(2) 0.171(4) -0.008(2) -0.020(2) 0.0307(18)
F2 0.117(3) 0.104(3) 0.127(3) 0.028(3) 0.023(2) 0.066(2)
F3 0.076(9) 0.121(10) 0.121(8) -0.030(7) -0.045(7) 0.017(8)
F3' 0.051(9) 0.133(14) 0.50(4) 0.01(3) 0.078(17) -0.026(8)
F4 0.136(12) 0.157(15) 0.064(10) 0.031(9) 0.025(8) 0.019(12)
F4' 0.27(3) 0.161(15) 0.058(7) 0.021(8) -0.014(14) 0.02(2)
F5 0.098(15) 0.088(14) 0.20(2) -0.046(13) -0.087(14) 0.036(11)
F5' 0.073(7) 0.067(7) 0.25(3) 0.013(16) 0.014(14) -0.014(5)
F6' 0.29(2) 0.128(11) 0.056(6) 0.007(6) -0.019(10) 0.110(14)
F6 0.167(14) 0.207(18) 0.129(16) 0.067(14) 0.114(14) 0.045(12)
F7 0.147(4) 0.170(4) 0.108(3) -0.077(3) -0.023(2) 0.082(3)
F8 0.070(2) 0.130(4) 0.184(4) -0.009(3) 0.038(2) 0.036(2)
F9 0.296(7) 0.140(5) 0.166(5) 0.090(4) 0.039(4) 0.070(5)
F10 0.053(2) 0.136(4) 0.227(5) -0.068(4) 0.033(2) -0.004(2)
F11 0.227(6) 0.167(5) 0.199(5) 0.114(4) 0.053(4) 0.108(4)
F12 0.096(3) 0.215(5) 0.142(4) -0.114(4) -0.009(2) 0.047(3)
O1 0.0535(18) 0.0332(19) 0.061(2) 0.0041(16) 0.0061(14) 0.0068(14)
N1 0.042(2) 0.044(2) 0.037(2) 0.0081(18) 0.0053(15) 0.0057(16)
N2 0.0361(18) 0.044(2) 0.038(2) 0.0067(18) 0.0053(14) 0.0089(15)
N3 0.036(2) 0.081(3) 0.064(3) 0.021(2) 0.0053(17) 0.016(2)
N4 0.060(2) 0.057(3) 0.052(2) 0.021(2) 0.0114(18) 0.028(2)
N5 0.070(3) 0.052(3) 0.058(3) 0.016(2) 0.025(2) 0.033(2)

loop_
_atom_type_symbol
_atom_type_description
_atom_type_scat_dispersion_real
_atom_type_scat_dispersion_imag
_atom_type_scat_source
C C 0.0033 0.0016 'International Tables Vol C Tables 4.2.6.8 and 6.1.1.4'
H H 0.0000 0.0000 'International Tables Vol C Tables 4.2.6.8 and 6.1.1.4'
P P 0.1023 0.0942 'International Tables Vol C Tables 4.2.6.8 and 6.1.1.4'
Ru Ru -1.2594 0.8363 'International Tables Vol C Tables 4.2.6.8 and 6.1.1.4'
F F 0.0171 0.0103 'International Tables Vol C Tables 4.2.6.8 and 6.1.1.4'
O O 0.0106 0.0060 'International Tables Vol C Tables 4.2.6.8 and 6.1.1.4'
N N 0.0061 0.0033 'International Tables Vol C Tables 4.2.6.8 and 6.1.1.4'

loop_
_geom_angle_atom_site_label_1
_geom_angle_atom_site_label_2
_geom_angle_atom_site_label_3
_geom_angle
O1 C1 C2 113.9(3)
O1 C1 Ru1 122.4(3)
C2 C1 Ru1 123.1(3)
C3 C2 C1 131.4(4)
C3 C2 H2 114.3
C1 C2 H2 114.3
C2 C3 C10 119.5(4)
C2 C3 C4 124.4(4)
C10 C3 C4 116.1(3)
C5 C4 C9 116.6(4)
C5 C4 C3 122.7(4)
C9 C4 C3 120.7(4)
C4 C5 C6 121.1(5)
C4 C5 H5 119.5
C6 C5 H5 119.5
C7 C6 C5 120.7(5)
C7 C6 H6 119.7
C5 C6 H6 119.7
C6 C7 C8 120.5(5)
C6 C7 H7 119.8
C8 C7 H7 119.8
C7 C8 C9 119.3(5)
C7 C8 H8 120.3
C9 C8 H8 120.3
C4 C9 C8 121.8(5)
C4 C9 H9 119.1
C8 C9 H9 119.1
C11 C10 C15 118.1(4)
C11 C10 C3 120.8(4)
C15 C10 C3 121.1(4)
C10 C11 C12 120.7(5)
C10 C11 H11 119.6
C12 C11 H11 119.6
C13 C12 C11 120.7(5)
C13 C12 H12 119.7
C11 C12 H12 119.7
C12 C13 C14 119.5(5)
C12 C13 H13 120.2
C14 C13 H13 120.2
C15 C14 C13 119.4(5)
C15 C14 H14 120.3
C13 C14 H14 120.3
C14 C15 C10 121.5(5)
C14 C15 H15 119.2
C10 C15 H15 119.2
O1 C16 H16A 109.5
O1 C16 H16B 109.5
H16A C16 H16B 109.5
O1 C16 H16C 109.5
H16A C16 H16C 109.5
H16B C16 H16C 109.5
N1 C17 C18 122.8(5)
N1 C17 H17 118.6
C18 C17 H17 118.6
C19 C18 C17 120.8(5)
C19 C18 H18 119.6
C17 C18 H18 119.6
C18 C19 C20 118.5(5)
C18 C19 H19 120.7
C20 C19 H19 120.7
C21 C20 C19 117.6(5)
C21 C20 C27 119.2(4)
C19 C20 C27 123.3(5)
N1 C21 C20 124.1(4)
N1 C21 C22 115.7(4)
C20 C21 C22 120.2(4)
N2 C22 C23 123.5(4)
N2 C22 C21 117.4(4)
C23 C22 C21 119.1(4)
C24 C23 C22 118.0(4)
C24 C23 C28 122.7(5)
C22 C23 C28 119.3(4)
C25 C24 C23 118.3(4)
C25 C24 H24 120.8
C23 C24 H24 120.8
C24 C25 C26 120.5(4)
C24 C25 H25 119.8
C26 C25 H25 119.8
N2 C26 C25 123.0(4)
N2 C26 H26 118.5
C25 C26 H26 118.5
C28 C27 C20 121.6(5)
C28 C27 H27 119.2
C20 C27 H27 119.2
C27 C28 C23 120.5(5)
C27 C28 H28 119.7
C23 C28 H28 119.7
C30 C29 N3 113.9(5)
C30 C29 H29A 108.8
N3 C29 H29A 108.8
C30 C29 H29B 108.8
N3 C29 H29B 108.8
H29A C29 H29B 107.7
C29 C30 N4 113.4(4)
C29 C30 H30A 108.9
N4 C30 H30A 108.9
C29 C30 H30B 108.9
N4 C30 H30B 108.9
H30A C30 H30B 107.7
C32 C31 N4 112.4(5)
C32 C31 H31A 109.1
N4 C31 H31A 109.1
C32 C31 H31B 109.1
N4 C31 H31B 109.1
H31A C31 H31B 107.9
C31 C32 N5 112.0(4)
C31 C32 H32A 109.2
N5 C32 H32A 109.2
C31 C32 H32B 109.2
N5 C32 H32B 109.2
H32A C32 H32B 107.9
C34 C33 N5 113.5(4)
C34 C33 H33A 108.9
N5 C33 H33A 108.9
C34 C33 H33B 108.9
N5 C33 H33B 108.9
H33A C33 H33B 107.7
C33 C34 N3 112.6(4)
C33 C34 H34A 109.1
N3 C34 H34A 109.1
C33 C34 H34B 109.1
N3 C34 H34B 109.1
H34A C34 H34B 107.8
N3 C35 H35A 109.5
N3 C35 H35B 109.5
H35A C35 H35B 109.5
N3 C35 H35C 109.5
H35A C35 H35C 109.5
H35B C35 H35C 109.5
N4 C36 H36A 109.5
N4 C36 H36B 109.5
H36A C36 H36B 109.5
N4 C36 H36C 109.5
H36A C36 H36C 109.5
H36B C36 H36C 109.5
N5 C37 H37A 109.5
N5 C37 H37B 109.5
H37A C37 H37B 109.5
N5 C37 H37C 109.5
H37A C37 H37C 109.5
H37B C37 H37C 109.5
O2 C38 C40 109.5(12)
O2 C38 C39 117.5(11)
C40 C38 C39 131.9(13)
C38 C39 H39A 109.5
C38 C39 H39B 109.5
H39A C39 H39B 109.5
C38 C39 H39C 109.5
H39A C39 H39C 109.5
H39B C39 H39C 109.5
C38 C40 H40A 109.5
C38 C40 H40B 109.5
H40A C40 H40B 109.5
C38 C40 H40C 109.5
H40A C40 H40C 109.5
H40B C40 H40C 109.5
F3' P1 F6 119.3(15)
F3' P1 F4 58.4(12)
F6 P1 F4 176.5(10)
F3' P1 F5 145.9(14)
F6 P1 F5 94.6(11)
F4 P1 F5 87.8(9)
F3' P1 F5' 177.4(14)
F6 P1 F5' 63.1(11)
F4 P1 F5' 119.2(9)
F5 P1 F5' 31.7(11)
F3' P1 F4' 87.7(13)
F6 P1 F4' 152.0(11)
F4 P1 F4' 31.0(9)
F5 P1 F4' 58.3(10)
F5' P1 F4' 90.0(10)
F3' P1 F2 90.8(9)
F6 P1 F2 91.8(8)
F4 P1 F2 85.7(9)
F5 P1 F2 90.4(8)
F5' P1 F2 88.3(9)
F4' P1 F2 95.1(11)
F3' P1 F3 26.1(16)
F6 P1 F3 93.3(11)
F4 P1 F3 84.4(9)
F5 P1 F3 171.6(12)
F5' P1 F3 156.4(11)
F4' P1 F3 113.5(11)
F2 P1 F3 92.2(7)
F3' P1 F1 90.1(9)
F6 P1 F1 85.5(8)
F4 P1 F1 97.0(9)
F5 P1 F1 90.2(8)
F5' P1 F1 90.9(9)
F4' P1 F1 87.5(11)
F2 P1 F1 177.3(2)
F3 P1 F1 87.6(7)
F3' P1 F6' 96.6(14)
F6 P1 F6' 23.4(12)
F4 P1 F6' 153.6(9)
F5 P1 F6' 117.4(11)
F5' P1 F6' 85.7(10)
F4' P1 F6' 175.4(12)
F2 P1 F6' 86.3(6)
F3 P1 F6' 70.8(10)
F1 P1 F6' 91.1(6)
F11 P2 F9 177.4(4)
F11 P2 F7 94.7(3)
F9 P2 F7 87.1(3)
F11 P2 F12 88.0(3)
F9 P2 F12 90.2(3)
F7 P2 F12 177.0(3)
F11 P2 F10 88.9(3)
F9 P2 F10 92.9(3)
F7 P2 F10 90.8(2)
F12 P2 F10 88.1(2)
F11 P2 F8 91.5(3)
F9 P2 F8 86.6(3)
F7 P2 F8 92.2(2)
F12 P2 F8 88.9(2)
F10 P2 F8 176.9(2)
C1 Ru1 N1 89.85(15)
C1 Ru1 N2 92.06(15)
N1 Ru1 N2 77.43(13)
C1 Ru1 N5 100.72(17)
N1 Ru1 N5 169.26(14)
N2 Ru1 N5 100.11(13)
C1 Ru1 N4 94.68(16)
N1 Ru1 N4 101.21(14)
N2 Ru1 N4 173.12(13)
N5 Ru1 N4 79.96(14)
C1 Ru1 N3 175.12(15)
N1 Ru1 N3 89.32(14)
N2 Ru1 N3 92.45(14)
N5 Ru1 N3 80.30(16)
N4 Ru1 N3 80.77(15)
F3' F3 P1 69(2)
F3 F3' F4 148(3)
F3 F3' P1 85(3)
F4 F3' P1 62.9(9)
F4' F4 F3' 130(3)
F4' F4 P1 75(2)
F3' F4 P1 58.7(10)
F4 F4' F5 131(3)
F4 F4' P1 74(2)
F5 F4' P1 60.8(10)
F5' F5 F4' 135(3)
F5' F5 P1 74(2)
F4' F5 P1 61.0(9)
F5 F5' P1 74(2)
F5 F5' F6 130(3)
P1 F5' F6 56.6(8)
F6 F6' P1 67(2)
F6' F6 P1 90(2)
F6' F6 F5' 146(3)
P1 F6 F5' 60.3(8)
C1 O1 C16 122.3(3)
C17 N1 C21 116.2(4)
C17 N1 Ru1 128.6(3)
C21 N1 Ru1 115.1(3)
C26 N2 C22 116.7(4)
C26 N2 Ru1 129.0(3)
C22 N2 Ru1 114.1(3)
C35 N3 C34 109.8(4)
C35 N3 C29 107.9(4)
C34 N3 C29 111.9(4)
C35 N3 Ru1 116.9(3)
C34 N3 Ru1 108.6(3)
C29 N3 Ru1 101.4(3)
C30 N4 C36 107.7(4)
C30 N4 C31 109.3(4)
C36 N4 C31 103.9(4)
C30 N4 Ru1 110.2(3)
C36 N4 Ru1 118.7(3)
C31 N4 Ru1 106.5(3)
C37 N5 C33 109.2(4)
C37 N5 C32 106.1(4)
C33 N5 C32 108.4(4)
C37 N5 Ru1 117.1(3)
C33 N5 Ru1 104.5(3)
C32 N5 Ru1 111.4(3)

loop_
_geom_bond_atom_site_label_1
_geom_bond_atom_site_label_2
_geom_bond_distance
C1 O1 1.345(5)
C1 C2 1.499(5)
C1 Ru1 1.906(4)
C2 C3 1.323(5)
C2 H2 0.9300
C3 C10 1.497(5)
C3 C4 1.499(5)
C4 C5 1.378(6)
C4 C9 1.382(6)
C5 C6 1.394(6)
C5 H5 0.9300
C6 C7 1.339(7)
C6 H6 0.9300
C7 C8 1.353(8)
C7 H7 0.9300
C8 C9 1.398(6)
C8 H8 0.9300
C9 H9 0.9300
C10 C11 1.377(5)
C10 C15 1.384(6)
C11 C12 1.381(6)
C11 H11 0.9300
C12 C13 1.369(8)
C12 H12 0.9300
C13 C14 1.384(7)
C13 H13 0.9300
C14 C15 1.380(6)
C14 H14 0.9300
C15 H15 0.9300
C16 O1 1.468(5)
C16 H16A 0.9600
C16 H16B 0.9600
C16 H16C 0.9600
C17 N1 1.353(5)
C17 C18 1.374(7)
C17 H17 0.9300
C18 C19 1.367(7)
C18 H18 0.9300
C19 C20 1.402(6)
C19 H19 0.9300
C20 C21 1.391(6)
C20 C27 1.422(7)
C21 N1 1.363(5)
C21 C22 1.436(6)
C22 N2 1.351(5)
C22 C23 1.409(6)
C23 C24 1.397(6)
C23 C28 1.431(7)
C24 C25 1.358(7)
C24 H24 0.9300
C25 C26 1.396(6)
C25 H25 0.9300
C26 N2 1.336(5)
C26 H26 0.9300
C27 C28 1.348(7)
C27 H27 0.9300
C28 H28 0.9300
C29 C30 1.461(8)
C29 N3 1.517(6)
C29 H29A 0.9700
C29 H29B 0.9700
C30 N4 1.496(6)
C30 H30A 0.9700
C30 H30B 0.9700
C31 C32 1.471(7)
C31 N4 1.503(6)
C31 H31A 0.9700
C31 H31B 0.9700
C32 N5 1.518(6)
C32 H32A 0.9700
C32 H32B 0.9700
C33 C34 1.465(8)
C33 N5 1.497(6)
C33 H33A 0.9700
C33 H33B 0.9700
C34 N3 1.505(7)
C34 H34A 0.9700
C34 H34B 0.9700
C35 N3 1.471(7)
C35 H35A 0.9600
C35 H35B 0.9600
C35 H35C 0.9600
C36 N4 1.498(5)
C36 H36A 0.9600
C36 H36B 0.9600
C36 H36C 0.9600
C37 N5 1.487(6)
C37 H37A 0.9600
C37 H37B 0.9600
C37 H37C 0.9600
C38 O2 1.152(11)
C38 C40 1.384(13)
C38 C39 1.412(12)
C39 H39A 0.9600
C39 H39B 0.9600
C39 H39C 0.9600
C40 H40A 0.9600
C40 H40B 0.9600
C40 H40C 0.9600
P1 F3' 1.475(14)
P1 F6 1.484(11)
P1 F4 1.538(17)
P1 F5 1.543(17)
P1 F5' 1.543(17)
P1 F4' 1.546(18)
P1 F2 1.573(3)
P1 F3 1.573(13)
P1 F1 1.573(3)
P1 F6' 1.612(15)
P2 F11 1.530(4)
P2 F9 1.533(5)
P2 F7 1.543(4)
P2 F12 1.556(4)
P2 F10 1.556(3)
P2 F8 1.573(3)
Ru1 N1 2.110(4)
Ru1 N2 2.126(3)
Ru1 N5 2.180(4)
Ru1 N4 2.183(4)
Ru1 N3 2.246(4)
F3 F3' 0.69(4)
F3' F4 1.47(3)
F4 F4' 0.82(2)
F4' F5 1.50(3)
F5 F5' 0.84(3)
F5' F6 1.58(3)
F6' F6 0.64(3)
